data_4105125
loop_
_publ_author_name
'Michel Pr\'evost'
'K. A. Woerpel'

_publ_section_title
;
 Insertions of Silylenes into Vinyl Epoxides: Diastereoselective Synthesis
 of Functionalized, Optically Active trans-Dioxasilacyclooctenes
;
_journal_name_full 'Journal of the American Chemical Society'
_journal_page_first 14182
_journal_page_last 14183
_journal_paper_doi 10.1021/ja906204a
_journal_volume 131
_journal_year 2009
_chemical_formula_sum 'C28 H48 O7 Si'
_chemical_formula_weight 524.75
_chemical_name_systematic
; 
 ? 
;
_space_group_IT_number 2
_symmetry_cell_setting triclinic
_symmetry_space_group_name_Hall '-P 1'
_symmetry_space_group_name_H-M 'P -1'
_atom_sites_solution_hydrogens mixed
_atom_sites_solution_primary direct
_atom_sites_solution_secondary difmap
_audit_creation_method SHELXTL
_cell_angle_alpha 103.5295(9)
_cell_angle_beta 90.5933(9)
_cell_angle_gamma 102.3541(9)
_cell_formula_units_Z 4
_cell_length_a 8.2287(6)
_cell_length_b 18.2598(13)
_cell_length_c 20.6213(15)
_cell_measurement_reflns_used 9972
_cell_measurement_temperature 153(2)
_cell_measurement_theta_max 28.26
_cell_measurement_theta_min 2.35
_cell_volume 2936.7(4)
_computing_cell_refinement 'Bruker SMART APEX2/SAINT'
_computing_data_collection 'Bruker SMART APEX2'
_computing_data_reduction 'Bruker SAINT'
_computing_molecular_graphics 'Bruker SHELXTL'
_computing_publication_material 'Bruker SHELXTL'
_computing_structure_refinement 'SHELXL-97 (Sheldrick, 2008)'
_computing_structure_solution 'SHELXS-97 (Sheldrick, 2008)'
_diffrn_ambient_temperature 153(2)
_diffrn_measured_fraction_theta_full 0.989
_diffrn_measured_fraction_theta_max 0.989
_diffrn_measurement_device_type 'Bruker SMART APEX II CCD'
_diffrn_measurement_method 'phi and omega'
_diffrn_radiation_monochromator graphite
_diffrn_radiation_source 'fine-focus sealed tube'
_diffrn_radiation_type MoK\a
_diffrn_radiation_wavelength 0.71073
_diffrn_reflns_av_R_equivalents 0.0288
_diffrn_reflns_av_sigmaI/netI 0.0346
_diffrn_reflns_limit_h_max 10
_diffrn_reflns_limit_h_min -10
_diffrn_reflns_limit_k_max 23
_diffrn_reflns_limit_k_min -23
_diffrn_reflns_limit_l_max 26
_diffrn_reflns_limit_l_min -26
_diffrn_reflns_number 33459
_diffrn_reflns_theta_full 27.10
_diffrn_reflns_theta_max 27.10
_diffrn_reflns_theta_min 1.18
_exptl_absorpt_coefficient_mu 0.121
_exptl_absorpt_correction_T_max 0.9832
_exptl_absorpt_correction_T_min 0.9669
_exptl_absorpt_correction_type multi-scan
_exptl_absorpt_process_details 'Bruker SADABS'
_exptl_crystal_colour colourless
_exptl_crystal_density_diffrn 1.187
_exptl_crystal_density_meas ?
_exptl_crystal_description irregular
_exptl_crystal_F_000 1144
_exptl_crystal_size_max 0.28
_exptl_crystal_size_mid 0.17
_exptl_crystal_size_min 0.14
_refine_diff_density_max 0.493
_refine_diff_density_min -0.273
_refine_diff_density_rms 0.044
_refine_ls_extinction_method none
_refine_ls_goodness_of_fit_ref 1.022
_refine_ls_hydrogen_treatment mixed
_refine_ls_matrix_type full
_refine_ls_number_parameters 1017
_refine_ls_number_reflns 12838
_refine_ls_number_restraints 0
_refine_ls_restrained_S_all 1.022
_refine_ls_R_factor_all 0.0522
_refine_ls_R_factor_gt 0.0400
_refine_ls_shift/su_max 0.001
_refine_ls_shift/su_mean 0.000
_refine_ls_structure_factor_coef Fsqd
_refine_ls_weighting_details 'calc w=1/[\s^2^(Fo^2^)+(0.0551P)^2^+0.8163P] where P=(Fo^2^+2Fc^2^)/3'
_refine_ls_weighting_scheme calc
_refine_ls_wR_factor_gt 0.0991
_refine_ls_wR_factor_ref 0.1058
_reflns_number_gt 10428
_reflns_number_total 12838
_reflns_threshold_expression >2sigma(I)
_cod_data_source_file ja906204a_si_003.cif
_cod_data_source_block kaw140
_cod_depositor_comments
;
The following automatic conversions were performed:

'_exptl_crystal_density_meas' value 'none' was changed to '?' - the
value is perceived as not measured.

Automatic conversion script
Id: cif_fix_values 3008 2015-01-20 13:52:24Z robertas 

The following automatic conversions were performed:

'_atom_sites_solution_hydrogens' value 'difmap & geom' was changed to
'mixed'.

Automatic conversion script
Id: cif_fix_values 6452 2018-10-05 10:23:21Z andrius 
;
_cod_database_code 4105125

loop_
_symmetry_equiv_pos_as_xyz
'x, y, z'
'-x, -y, -z'

loop_
_atom_site_label
_atom_site_type_symbol
_atom_site_fract_x
_atom_site_fract_y
_atom_site_fract_z
_atom_site_U_iso_or_equiv
_atom_site_adp_type
_atom_site_occupancy
_atom_site_symmetry_multiplicity
_atom_site_calc_flag
_atom_site_refinement_flags
Si1 Si 0.55886(5) 0.68563(2) 0.940634(18) 0.01508(9) Uani 1 1 d .
O1 O 0.41640(13) 0.67815(6) 0.88194(5) 0.0236(2) Uani 1 1 d .
O2 O 0.65936(12) 0.77432(5) 0.97352(5) 0.0166(2) Uani 1 1 d .
O3 O 0.44847(14) 0.64578(7) 0.74136(5) 0.0311(3) Uani 1 1 d .
O4 O 0.18686(12) 0.66504(6) 0.74313(5) 0.0203(2) Uani 1 1 d .
O5 O 0.39398(13) 0.91280(6) 0.89984(5) 0.0199(2) Uani 1 1 d .
O6 O 0.62999(13) 0.94606(6) 1.00905(5) 0.0205(2) Uani 1 1 d .
O7 O 0.74426(13) 0.88143(6) 1.10244(5) 0.0219(2) Uani 1 1 d .
H5 H 0.395(3) 0.9431(13) 0.9351(11) 0.043(6) Uiso 1 1 d .
H6 H 0.640(2) 0.9243(10) 1.0397(9) 0.027(5) Uiso 1 1 d .
C1 C 0.36083(17) 0.72176(8) 0.84177(7) 0.0173(3) Uani 1 1 d .
C2 C 0.48001(18) 0.79916(8) 0.84539(7) 0.0173(3) Uani 1 1 d .
C3 C 0.48101(17) 0.85746(8) 0.91259(7) 0.0165(3) Uani 1 1 d .
H3A H 0.4169 0.8297 0.9439 0.020 Uiso 1 1 calc R
C4 C 0.65586(17) 0.89781(7) 0.94592(7) 0.0167(3) Uani 1 1 d .
C5 C 0.75880(16) 0.83881(7) 0.95437(7) 0.0161(3) Uani 1 1 d .
H5A H 0.8020 0.8191 0.9100 0.019 Uiso 1 1 calc R
C6 C 0.70514(18) 0.62328(8) 0.90086(7) 0.0203(3) Uani 1 1 d .
C7 C 0.8011(2) 0.66067(9) 0.84870(8) 0.0256(3) Uani 1 1 d .
C8 C 0.8322(2) 0.61557(10) 0.95248(9) 0.0280(3) Uani 1 1 d .
C9 C 0.6076(2) 0.54238(9) 0.86384(9) 0.0297(4) Uani 1 1 d .
C10 C 0.43680(17) 0.65805(8) 1.01161(7) 0.0191(3) Uani 1 1 d .
C11 C 0.3281(2) 0.71737(10) 1.03325(9) 0.0311(4) Uani 1 1 d .
C12 C 0.5487(2) 0.66114(11) 1.07253(8) 0.0301(4) Uani 1 1 d .
C13 C 0.3222(2) 0.57740(10) 0.99018(9) 0.0312(4) Uani 1 1 d .
C14 C 0.34073(17) 0.67290(8) 0.76996(7) 0.0190(3) Uani 1 1 d .
C15 C 0.1495(2) 0.61949(9) 0.67379(7) 0.0242(3) Uani 1 1 d .
C16 C 0.2246(2) 0.66852(12) 0.62738(9) 0.0354(4) Uani 1 1 d .
C17 C -0.0380(2) 0.59543(11) 0.66526(9) 0.0324(4) Uani 1 1 d .
C18 C 0.7503(2) 0.95055(9) 0.90489(8) 0.0225(3) Uani 1 1 d .
C19 C 0.91141(17) 0.87557(8) 1.00528(7) 0.0188(3) Uani 1 1 d .
C20 C 1.06739(19) 0.84933(10) 0.97840(9) 0.0269(3) Uani 1 1 d .
C21 C 0.88769(18) 0.85835(9) 1.07349(7) 0.0208(3) Uani 1 1 d .
C22 C 0.7364(2) 0.87485(10) 1.17002(8) 0.0261(3) Uani 1 1 d .
C23 C 0.5698(2) 0.88323(9) 1.19562(7) 0.0242(3) Uani 1 1 d .
C24 C 0.5099(2) 0.94918(10) 1.19672(9) 0.0320(4) Uani 1 1 d .
C25 C 0.3590(3) 0.95693(12) 1.22360(10) 0.0418(5) Uani 1 1 d .
C26 C 0.2670(3) 0.89926(13) 1.24966(10) 0.0462(5) Uani 1 1 d .
C27 C 0.3231(2) 0.83302(12) 1.24760(10) 0.0412(4) Uani 1 1 d .
C28 C 0.4742(2) 0.82466(10) 1.22035(8) 0.0302(4) Uani 1 1 d .
H1A H 0.250(2) 0.7295(9) 0.8549(8) 0.018(4) Uiso 1 1 d .
H2A H 0.588(2) 0.7887(9) 0.8349(7) 0.014(4) Uiso 1 1 d .
H2B H 0.444(2) 0.8218(9) 0.8101(8) 0.020(4) Uiso 1 1 d .
H7A H 0.869(2) 0.6270(10) 0.8259(9) 0.028(5) Uiso 1 1 d .
H7B H 0.876(2) 0.7106(11) 0.8706(9) 0.031(5) Uiso 1 1 d .
H7C H 0.730(3) 0.6658(12) 0.8128(10) 0.042(5) Uiso 1 1 d .
H8A H 0.781(2) 0.5845(11) 0.9836(9) 0.031(5) Uiso 1 1 d .
H8B H 0.890(2) 0.6663(12) 0.9798(9) 0.035(5) Uiso 1 1 d .
H8C H 0.918(3) 0.5901(12) 0.9299(10) 0.044(6) Uiso 1 1 d .
H9A H 0.547(2) 0.5126(11) 0.8953(10) 0.038(5) Uiso 1 1 d .
H9B H 0.686(3) 0.5127(12) 0.8412(10) 0.041(5) Uiso 1 1 d .
H9C H 0.530(3) 0.5455(12) 0.8295(11) 0.047(6) Uiso 1 1 d .
H11A H 0.253(3) 0.7171(12) 0.9965(11) 0.044(6) Uiso 1 1 d .
H11B H 0.397(2) 0.7710(12) 1.0493(10) 0.038(5) Uiso 1 1 d .
H11C H 0.262(2) 0.7047(11) 1.0699(10) 0.038(5) Uiso 1 1 d .
H12A H 0.616(3) 0.6195(12) 1.0617(10) 0.043(5) Uiso 1 1 d .
H12B H 0.478(3) 0.6538(11) 1.1111(10) 0.042(5) Uiso 1 1 d .
H12C H 0.626(3) 0.7104(13) 1.0879(10) 0.048(6) Uiso 1 1 d .
H13A H 0.253(2) 0.5658(11) 1.0261(10) 0.036(5) Uiso 1 1 d .
H13B H 0.246(2) 0.5731(10) 0.9522(10) 0.031(5) Uiso 1 1 d .
H13C H 0.387(3) 0.5358(13) 0.9774(10) 0.048(6) Uiso 1 1 d .
H15A H 0.196(2) 0.5752(10) 0.6700(8) 0.019(4) Uiso 1 1 d .
H16A H 0.349(3) 0.6818(12) 0.6353(10) 0.045(6) Uiso 1 1 d .
H16B H 0.191(3) 0.6376(13) 0.5821(12) 0.054(6) Uiso 1 1 d .
H16C H 0.179(2) 0.7158(12) 0.6347(10) 0.039(5) Uiso 1 1 d .
H17A H -0.086(2) 0.6418(11) 0.6704(9) 0.034(5) Uiso 1 1 d .
H17B H -0.071(2) 0.5621(12) 0.6212(10) 0.041(5) Uiso 1 1 d .
H17C H -0.080(2) 0.5674(11) 0.6984(10) 0.038(5) Uiso 1 1 d .
H18A H 0.695(2) 0.9922(11) 0.9053(9) 0.032(5) Uiso 1 1 d .
H18B H 0.751(2) 0.9221(10) 0.8588(9) 0.026(4) Uiso 1 1 d .
H18C H 0.861(2) 0.9731(10) 0.9249(9) 0.028(4) Uiso 1 1 d .
H19A H 0.9293(19) 0.9312(9) 1.0114(8) 0.017(4) Uiso 1 1 d .
H20A H 1.093(2) 0.8631(11) 0.9353(10) 0.033(5) Uiso 1 1 d .
H20B H 1.051(2) 0.7924(12) 0.9711(9) 0.034(5) Uiso 1 1 d .
H20C H 1.165(3) 0.8728(11) 1.0118(10) 0.041(5) Uiso 1 1 d .
H21A H 0.874(2) 0.8013(10) 1.0690(8) 0.020(4) Uiso 1 1 d .
H21B H 0.986(2) 0.8876(10) 1.1032(8) 0.024(4) Uiso 1 1 d .
H22A H 0.758(2) 0.8235(11) 1.1723(9) 0.034(5) Uiso 1 1 d .
H22B H 0.825(3) 0.9142(12) 1.1966(10) 0.039(5) Uiso 1 1 d .
H24A H 0.571(2) 0.9888(12) 1.1797(10) 0.040(5) Uiso 1 1 d .
H25A H 0.323(3) 1.0026(12) 1.2263(10) 0.047(6) Uiso 1 1 d .
H26A H 0.168(3) 0.9076(13) 1.2700(11) 0.057(6) Uiso 1 1 d .
H27A H 0.260(3) 0.7910(13) 1.2639(11) 0.055(6) Uiso 1 1 d .
H28A H 0.511(2) 0.7781(11) 1.2177(9) 0.029(5) Uiso 1 1 d .
Si2 Si 0.34516(5) 0.31323(2) 0.582823(19) 0.01717(9) Uani 1 1 d .
O8 O 0.18822(13) 0.30680(6) 0.63120(5) 0.0213(2) Uani 1 1 d .
O9 O 0.37804(12) 0.22917(5) 0.54398(5) 0.0185(2) Uani 1 1 d .
O10 O 0.22400(18) 0.29403(7) 0.78818(6) 0.0391(3) Uani 1 1 d .
O11 O 0.08048(13) 0.36994(6) 0.75301(5) 0.0223(2) Uani 1 1 d .
O12 O -0.01307(13) 0.07311(6) 0.60230(6) 0.0228(2) Uani 1 1 d .
O13 O 0.19865(13) 0.05570(6) 0.49416(5) 0.0240(2) Uani 1 1 d .
O14 O 0.37995(13) 0.13561(6) 0.40906(5) 0.0258(2) Uani 1 1 d .
H12 H -0.046(3) 0.0465(13) 0.5667(11) 0.049(7) Uiso 1 1 d .
H13 H 0.226(3) 0.0834(12) 0.4652(11) 0.043(6) Uiso 1 1 d .
C29 C 0.11392(18) 0.25963(8) 0.67336(7) 0.0177(3) Uani 1 1 d .
C30 C 0.17368(18) 0.18551(8) 0.66443(7) 0.0185(3) Uani 1 1 d .
C31 C 0.12373(17) 0.13268(8) 0.59448(7) 0.0185(3) Uani 1 1 d .
H31A H 0.0836 0.1631 0.5657 0.022 Uiso 1 1 calc R
C32 C 0.26511(18) 0.09867(8) 0.56033(7) 0.0192(3) Uani 1 1 d .
C33 C 0.42096(17) 0.16263(8) 0.55818(7) 0.0184(3) Uani 1 1 d .
H33A H 0.4807 0.1789 0.6035 0.022 Uiso 1 1 calc R
C34 C 0.53961(19) 0.37587(8) 0.63420(8) 0.0246(3) Uani 1 1 d .
C35 C 0.5840(3) 0.33828(12) 0.68883(11) 0.0408(5) Uani 1 1 d .
C36 C 0.6897(2) 0.38675(12) 0.59103(11) 0.0406(5) Uani 1 1 d .
C37 C 0.5095(3) 0.45569(10) 0.66843(10) 0.0382(4) Uani 1 1 d .
C38 C 0.26128(19) 0.35044(9) 0.51413(8) 0.0242(3) Uani 1 1 d .
C39 C 0.1908(3) 0.42190(11) 0.54178(10) 0.0399(4) Uani 1 1 d .
C40 C 0.1179(2) 0.28531(11) 0.47616(9) 0.0354(4) Uani 1 1 d .
C41 C 0.3916(3) 0.36858(15) 0.46437(11) 0.0467(5) Uani 1 1 d .
C42 C 0.14667(18) 0.30849(8) 0.74515(7) 0.0196(3) Uani 1 1 d .
C43 C 0.1173(2) 0.42705(8) 0.81732(7) 0.0220(3) Uani 1 1 d .
C44 C -0.0043(2) 0.40266(11) 0.86661(9) 0.0329(4) Uani 1 1 d .
C45 C 0.1051(3) 0.50218(10) 0.80136(9) 0.0312(4) Uani 1 1 d .
C46 C 0.3135(2) 0.04175(9) 0.59620(8) 0.0256(3) Uani 1 1 d .
C47 C 0.54335(18) 0.13281(9) 0.50711(8) 0.0227(3) Uani 1 1 d .
C48 C 0.7222(2) 0.15618(11) 0.53828(10) 0.0328(4) Uani 1 1 d .
C49 C 0.54209(19) 0.15945(10) 0.44302(8) 0.0255(3) Uani 1 1 d .
C50 C 0.3833(2) 0.15465(14) 0.34621(9) 0.0418(5) Uani 1 1 d .
C51 C 0.2117(2) 0.14304(9) 0.31510(8) 0.0282(3) Uani 1 1 d .
C52 C 0.0837(2) 0.08095(10) 0.31915(8) 0.0297(4) Uani 1 1 d .
C53 C -0.0718(2) 0.07154(10) 0.28780(9) 0.0339(4) Uani 1 1 d .
C54 C -0.0999(2) 0.12284(12) 0.25129(10) 0.0402(4) Uani 1 1 d .
C55 C 0.0259(3) 0.18474(11) 0.24768(10) 0.0401(4) Uani 1 1 d .
C56 C 0.1805(2) 0.19505(10) 0.27966(8) 0.0328(4) Uani 1 1 d .
H29A H -0.005(2) 0.2471(9) 0.6618(8) 0.020(4) Uiso 1 1 d .
H30A H 0.296(2) 0.1981(9) 0.6727(8) 0.017(4) Uiso 1 1 d .
H30B H 0.126(2) 0.1587(10) 0.6975(9) 0.026(4) Uiso 1 1 d .
H35A H 0.685(3) 0.3716(13) 0.7142(11) 0.049(6) Uiso 1 1 d .
H35B H 0.608(3) 0.2900(15) 0.6706(12) 0.058(7) Uiso 1 1 d .
H35C H 0.492(3) 0.3314(13) 0.7196(11) 0.054(6) Uiso 1 1 d .
H36A H 0.791(3) 0.4132(12) 0.6191(10) 0.044(6) Uiso 1 1 d .
H36B H 0.706(3) 0.3383(14) 0.5640(12) 0.056(7) Uiso 1 1 d .
H36C H 0.677(3) 0.4216(13) 0.5586(12) 0.056(7) Uiso 1 1 d .
H37A H 0.613(2) 0.4852(11) 0.6998(10) 0.039(5) Uiso 1 1 d .
H37B H 0.493(3) 0.4866(14) 0.6335(12) 0.059(7) Uiso 1 1 d .
H37C H 0.410(3) 0.4526(13) 0.6928(12) 0.057(7) Uiso 1 1 d .
H39A H 0.136(2) 0.4345(11) 0.5033(10) 0.041(5) Uiso 1 1 d .
H39B H 0.281(3) 0.4662(14) 0.5610(11) 0.054(6) Uiso 1 1 d .
H39C H 0.107(3) 0.4122(14) 0.5771(13) 0.070(8) Uiso 1 1 d .
H40A H 0.072(2) 0.3005(11) 0.4391(10) 0.037(5) Uiso 1 1 d .
H40B H 0.154(3) 0.2364(13) 0.4578(11) 0.050(6) Uiso 1 1 d .
H40C H 0.029(3) 0.2725(13) 0.5052(11) 0.053(6) Uiso 1 1 d .
H41A H 0.342(3) 0.3803(12) 0.4277(11) 0.046(6) Uiso 1 1 d .
H41B H 0.446(3) 0.3248(14) 0.4473(11) 0.058(7) Uiso 1 1 d .
H41C H 0.486(3) 0.4152(15) 0.4852(12) 0.066(7) Uiso 1 1 d .
H43A H 0.232(2) 0.4297(10) 0.8322(8) 0.024(4) Uiso 1 1 d .
H44A H 0.005(2) 0.3538(12) 0.8731(10) 0.040(5) Uiso 1 1 d .
H44B H -0.117(3) 0.3975(11) 0.8508(10) 0.039(5) Uiso 1 1 d .
H44C H 0.022(2) 0.4431(12) 0.9090(10) 0.039(5) Uiso 1 1 d .
H45A H 0.180(3) 0.5126(12) 0.7660(11) 0.046(6) Uiso 1 1 d .
H45B H -0.007(3) 0.4981(11) 0.7814(10) 0.042(5) Uiso 1 1 d .
H45C H 0.136(3) 0.5444(12) 0.8414(11) 0.045(6) Uiso 1 1 d .
H46A H 0.408(2) 0.0242(11) 0.5765(9) 0.032(5) Uiso 1 1 d .
H46B H 0.343(2) 0.0640(11) 0.6434(10) 0.033(5) Uiso 1 1 d .
H46C H 0.222(2) -0.0044(11) 0.5904(9) 0.034(5) Uiso 1 1 d .
H47A H 0.512(2) 0.0757(10) 0.4947(8) 0.025(4) Uiso 1 1 d .
H48A H 0.799(3) 0.1376(11) 0.5070(10) 0.040(5) Uiso 1 1 d .
H48B H 0.727(3) 0.1353(12) 0.5779(11) 0.049(6) Uiso 1 1 d .
H48C H 0.759(2) 0.2133(12) 0.5525(9) 0.035(5) Uiso 1 1 d .
H49A H 0.576(2) 0.2152(10) 0.4516(8) 0.023(4) Uiso 1 1 d .
H49B H 0.620(2) 0.1357(11) 0.4113(9) 0.033(5) Uiso 1 1 d .
H50A H 0.449(3) 0.2079(14) 0.3514(11) 0.056(7) Uiso 1 1 d .
H50B H 0.451(3) 0.1198(14) 0.3162(12) 0.065(7) Uiso 1 1 d .
H52A H 0.101(2) 0.0449(12) 0.3422(10) 0.039(5) Uiso 1 1 d .
H53A H -0.158(3) 0.0313(12) 0.2905(10) 0.040(5) Uiso 1 1 d .
H54A H -0.199(3) 0.1153(12) 0.2289(10) 0.045(6) Uiso 1 1 d .
H55A H 0.004(3) 0.2205(13) 0.2240(11) 0.050(6) Uiso 1 1 d .
H56A H 0.267(2) 0.2378(12) 0.2778(9) 0.037(5) Uiso 1 1 d .

loop_
_atom_site_aniso_label
_atom_site_aniso_U_11
_atom_site_aniso_U_22
_atom_site_aniso_U_33
_atom_site_aniso_U_23
_atom_site_aniso_U_13
_atom_site_aniso_U_12
Si1 0.01553(18) 0.01236(17) 0.01683(18) 0.00375(14) 0.00032(14) 0.00177(14)
O1 0.0266(5) 0.0171(5) 0.0247(5) 0.0070(4) -0.0084(4) -0.0018(4)
O2 0.0162(5) 0.0128(4) 0.0200(5) 0.0048(4) -0.0007(4) 0.0008(4)
O3 0.0278(6) 0.0361(6) 0.0265(6) -0.0039(5) -0.0011(5) 0.0136(5)
O4 0.0199(5) 0.0210(5) 0.0170(5) 0.0017(4) -0.0027(4) 0.0015(4)
O5 0.0229(5) 0.0167(5) 0.0215(5) 0.0038(4) -0.0003(4) 0.0084(4)
O6 0.0284(6) 0.0165(5) 0.0172(5) 0.0017(4) -0.0012(4) 0.0091(4)
O7 0.0235(5) 0.0265(5) 0.0182(5) 0.0069(4) 0.0018(4) 0.0094(4)
C1 0.0173(7) 0.0179(7) 0.0164(7) 0.0036(5) -0.0009(5) 0.0038(5)
C2 0.0188(7) 0.0164(7) 0.0167(7) 0.0035(5) 0.0006(5) 0.0043(5)
C3 0.0181(7) 0.0139(6) 0.0185(7) 0.0042(5) 0.0017(5) 0.0054(5)
C4 0.0200(7) 0.0121(6) 0.0171(6) 0.0020(5) 0.0006(5) 0.0030(5)
C5 0.0158(6) 0.0126(6) 0.0192(7) 0.0045(5) 0.0020(5) 0.0007(5)
C6 0.0222(7) 0.0155(7) 0.0231(7) 0.0033(6) 0.0031(6) 0.0058(6)
C7 0.0271(8) 0.0233(8) 0.0285(8) 0.0063(6) 0.0101(7) 0.0093(7)
C8 0.0273(8) 0.0279(8) 0.0327(9) 0.0082(7) 0.0024(7) 0.0134(7)
C9 0.0324(9) 0.0172(7) 0.0358(9) -0.0005(7) 0.0052(7) 0.0052(7)
C10 0.0197(7) 0.0160(7) 0.0214(7) 0.0062(5) 0.0007(5) 0.0018(5)
C11 0.0329(9) 0.0315(9) 0.0355(9) 0.0152(7) 0.0169(8) 0.0127(7)
C12 0.0317(9) 0.0365(9) 0.0221(8) 0.0116(7) 0.0002(7) 0.0028(8)
C13 0.0336(9) 0.0243(8) 0.0305(9) 0.0075(7) 0.0052(7) -0.0065(7)
C14 0.0197(7) 0.0155(6) 0.0207(7) 0.0036(5) -0.0012(5) 0.0025(5)
C15 0.0280(8) 0.0240(8) 0.0165(7) 0.0009(6) -0.0040(6) 0.0013(6)
C16 0.0306(9) 0.0489(11) 0.0226(9) 0.0112(8) -0.0011(7) -0.0026(8)
C17 0.0306(9) 0.0364(10) 0.0231(8) 0.0075(7) -0.0084(7) -0.0082(8)
C18 0.0244(8) 0.0174(7) 0.0246(8) 0.0072(6) -0.0011(6) -0.0003(6)
C19 0.0158(6) 0.0160(7) 0.0230(7) 0.0038(5) -0.0003(5) 0.0011(5)
C20 0.0167(7) 0.0297(9) 0.0316(9) 0.0032(7) 0.0019(6) 0.0038(6)
C21 0.0171(7) 0.0208(7) 0.0238(7) 0.0040(6) -0.0022(6) 0.0042(6)
C22 0.0295(8) 0.0311(9) 0.0187(7) 0.0063(6) -0.0017(6) 0.0089(7)
C23 0.0293(8) 0.0275(8) 0.0164(7) 0.0048(6) -0.0004(6) 0.0082(6)
C24 0.0401(10) 0.0314(9) 0.0296(9) 0.0131(7) 0.0074(7) 0.0128(8)
C25 0.0526(12) 0.0479(11) 0.0396(10) 0.0199(9) 0.0152(9) 0.0319(10)
C26 0.0410(11) 0.0672(14) 0.0462(11) 0.0298(10) 0.0202(9) 0.0276(10)
C27 0.0387(10) 0.0494(11) 0.0442(11) 0.0269(9) 0.0117(8) 0.0107(9)
C28 0.0372(9) 0.0307(9) 0.0266(8) 0.0115(7) 0.0026(7) 0.0110(7)
Si2 0.01889(19) 0.01421(18) 0.01772(19) 0.00339(14) 0.00093(14) 0.00270(15)
O8 0.0271(5) 0.0188(5) 0.0204(5) 0.0074(4) 0.0062(4) 0.0075(4)
O9 0.0190(5) 0.0152(5) 0.0207(5) 0.0036(4) 0.0018(4) 0.0034(4)
O10 0.0654(9) 0.0334(7) 0.0217(6) -0.0010(5) -0.0116(6) 0.0272(6)
O11 0.0272(5) 0.0203(5) 0.0187(5) 0.0001(4) -0.0015(4) 0.0092(4)
O12 0.0218(5) 0.0182(5) 0.0227(6) 0.0015(4) 0.0018(4) -0.0042(4)
O13 0.0268(6) 0.0194(5) 0.0188(5) -0.0009(4) 0.0015(4) -0.0039(4)
O14 0.0221(5) 0.0299(6) 0.0223(5) 0.0045(4) 0.0030(4) 0.0008(4)
C29 0.0175(7) 0.0174(7) 0.0176(7) 0.0043(5) 0.0008(5) 0.0024(5)
C30 0.0197(7) 0.0170(7) 0.0176(7) 0.0036(5) 0.0005(5) 0.0023(5)
C31 0.0186(7) 0.0144(6) 0.0200(7) 0.0036(5) 0.0001(5) -0.0011(5)
C32 0.0208(7) 0.0148(6) 0.0185(7) 0.0001(5) 0.0007(5) 0.0007(5)
C33 0.0184(7) 0.0146(6) 0.0211(7) 0.0025(5) -0.0006(5) 0.0035(5)
C34 0.0242(7) 0.0172(7) 0.0275(8) 0.0008(6) -0.0019(6) -0.0007(6)
C35 0.0390(11) 0.0319(10) 0.0436(11) 0.0086(8) -0.0229(9) -0.0075(8)
C36 0.0249(9) 0.0401(11) 0.0437(11) -0.0038(9) 0.0045(8) -0.0055(8)
C37 0.0379(10) 0.0227(8) 0.0433(11) -0.0083(8) -0.0029(9) 0.0015(8)
C38 0.0260(8) 0.0264(8) 0.0243(8) 0.0118(6) 0.0048(6) 0.0086(6)
C39 0.0554(12) 0.0337(10) 0.0396(10) 0.0146(8) 0.0017(9) 0.0231(9)
C40 0.0376(10) 0.0384(10) 0.0304(9) 0.0109(8) -0.0110(8) 0.0069(8)
C41 0.0404(11) 0.0747(16) 0.0427(11) 0.0408(12) 0.0165(9) 0.0213(11)
C42 0.0217(7) 0.0177(7) 0.0194(7) 0.0051(5) 0.0021(5) 0.0039(6)
C43 0.0275(8) 0.0192(7) 0.0174(7) 0.0005(6) 0.0015(6) 0.0055(6)
C44 0.0392(10) 0.0303(9) 0.0272(9) 0.0048(7) 0.0113(7) 0.0052(8)
C45 0.0453(11) 0.0222(8) 0.0271(9) 0.0035(7) 0.0047(8) 0.0121(7)
C46 0.0318(9) 0.0173(7) 0.0282(8) 0.0045(6) 0.0042(7) 0.0075(7)
C47 0.0192(7) 0.0184(7) 0.0283(8) 0.0004(6) 0.0024(6) 0.0047(6)
C48 0.0214(8) 0.0351(10) 0.0405(10) 0.0025(8) 0.0011(7) 0.0111(7)
C49 0.0192(7) 0.0257(8) 0.0281(8) 0.0014(6) 0.0058(6) 0.0032(6)
C50 0.0327(9) 0.0617(13) 0.0254(9) 0.0129(9) 0.0034(7) -0.0042(9)
C51 0.0327(8) 0.0304(8) 0.0177(7) 0.0021(6) 0.0049(6) 0.0025(7)
C52 0.0368(9) 0.0258(8) 0.0255(8) 0.0071(7) 0.0006(7) 0.0039(7)
C53 0.0339(9) 0.0310(9) 0.0332(9) 0.0087(7) 0.0004(7) -0.0013(8)
C54 0.0347(10) 0.0488(11) 0.0412(11) 0.0170(9) 0.0011(8) 0.0116(9)
C55 0.0511(12) 0.0377(10) 0.0397(10) 0.0185(8) 0.0122(9) 0.0174(9)
C56 0.0414(10) 0.0261(8) 0.0275(8) 0.0055(7) 0.0127(7) 0.0012(7)

loop_
_atom_type_symbol
_atom_type_description
_atom_type_scat_dispersion_real
_atom_type_scat_dispersion_imag
_atom_type_scat_source
C C 0.0033 0.0016 'International Tables Vol C Tables 4.2.6.8 and 6.1.1.4'
H H 0.0000 0.0000 'International Tables Vol C Tables 4.2.6.8 and 6.1.1.4'
O O 0.0106 0.0060 'International Tables Vol C Tables 4.2.6.8 and 6.1.1.4'
Si Si 0.0817 0.0704 'International Tables Vol C Tables 4.2.6.8 and 6.1.1.4'

loop_
_geom_angle_atom_site_label_1
_geom_angle_atom_site_label_2
_geom_angle_atom_site_label_3
_geom_angle
O2 Si1 O1 113.87(5)
O2 Si1 C10 103.06(6)
O1 Si1 C10 104.45(6)
O2 Si1 C6 111.43(6)
O1 Si1 C6 106.02(6)
C10 Si1 C6 118.11(6)
C1 O1 Si1 141.22(9)
C5 O2 Si1 140.16(9)
C14 O4 C15 116.82(11)
C3 O5 H5 105.7(15)
C4 O6 H6 110.0(12)
C21 O7 C22 111.00(11)
O1 C1 C2 113.48(11)
O1 C1 C14 106.95(11)
C2 C1 C14 109.50(11)
O1 C1 H1A 108.7(9)
C2 C1 H1A 110.4(9)
C14 C1 H1A 107.6(9)
C1 C2 C3 112.60(11)
C1 C2 H2A 107.1(9)
C3 C2 H2A 113.7(9)
C1 C2 H2B 108.6(10)
C3 C2 H2B 107.3(9)
H2A C2 H2B 107.4(13)
O5 C3 C2 106.31(11)
O5 C3 C4 110.60(11)
C2 C3 C4 114.70(11)
O5 C3 H3A 108.4
C2 C3 H3A 108.4
C4 C3 H3A 108.4
O6 C4 C18 107.32(11)
O6 C4 C3 106.15(11)
C18 C4 C3 110.57(12)
O6 C4 C5 111.97(11)
C18 C4 C5 109.07(12)
C3 C4 C5 111.65(11)
O2 C5 C4 111.77(11)
O2 C5 C19 109.53(11)
C4 C5 C19 112.49(11)
O2 C5 H5A 107.6
C4 C5 H5A 107.6
C19 C5 H5A 107.6
C8 C6 C9 109.26(13)
C8 C6 C7 108.38(13)
C9 C6 C7 107.37(13)
C8 C6 Si1 112.00(10)
C9 C6 Si1 110.98(11)
C7 C6 Si1 108.71(10)
C6 C7 H7A 108.8(11)
C6 C7 H7B 110.8(10)
H7A C7 H7B 108.0(15)
C6 C7 H7C 113.8(12)
H7A C7 H7C 103.6(15)
H7B C7 H7C 111.4(16)
C6 C8 H8A 113.0(11)
C6 C8 H8B 111.4(11)
H8A C8 H8B 107.2(15)
C6 C8 H8C 110.5(12)
H8A C8 H8C 107.0(16)
H8B C8 H8C 107.5(16)
C6 C9 H9A 112.1(11)
C6 C9 H9B 109.2(12)
H9A C9 H9B 107.3(16)
C6 C9 H9C 110.9(13)
H9A C9 H9C 110.4(17)
H9B C9 H9C 106.7(17)
C13 C10 C12 108.62(13)
C13 C10 C11 108.45(14)
C12 C10 C11 107.81(13)
C13 C10 Si1 112.06(11)
C12 C10 Si1 112.86(10)
C11 C10 Si1 106.86(10)
C10 C11 H11A 111.2(12)
C10 C11 H11B 111.7(11)
H11A C11 H11B 107.9(16)
C10 C11 H11C 109.3(12)
H11A C11 H11C 108.8(17)
H11B C11 H11C 107.9(16)
C10 C12 H12A 110.8(11)
C10 C12 H12B 109.7(12)
H12A C12 H12B 109.8(16)
C10 C12 H12C 112.6(13)
H12A C12 H12C 107.9(17)
H12B C12 H12C 105.9(17)
C10 C13 H13A 111.1(11)
C10 C13 H13B 111.6(11)
H13A C13 H13B 106.7(16)
C10 C13 H13C 112.0(12)
H13A C13 H13C 107.3(16)
H13B C13 H13C 107.9(16)
O3 C14 O4 124.77(13)
O3 C14 C1 124.51(13)
O4 C14 C1 110.71(12)
O4 C15 C17 105.28(13)
O4 C15 C16 109.02(13)
C17 C15 C16 113.33(14)
O4 C15 H15A 106.7(10)
C17 C15 H15A 109.9(10)
C16 C15 H15A 112.2(10)
C15 C16 H16A 109.1(12)
C15 C16 H16B 106.5(13)
H16A C16 H16B 110.9(18)
C15 C16 H16C 109.9(12)
H16A C16 H16C 111.4(16)
H16B C16 H16C 108.9(17)
C15 C17 H17A 109.7(11)
C15 C17 H17B 109.3(12)
H17A C17 H17B 109.4(16)
C15 C17 H17C 109.8(12)
H17A C17 H17C 109.8(16)
H17B C17 H17C 108.9(17)
C4 C18 H18A 109.1(11)
C4 C18 H18B 110.3(10)
H18A C18 H18B 108.3(15)
C4 C18 H18C 109.7(10)
H18A C18 H18C 107.7(15)
H18B C18 H18C 111.7(15)
C21 C19 C20 107.98(12)
C21 C19 C5 114.39(12)
C20 C19 C5 110.99(12)
C21 C19 H19A 107.6(9)
C20 C19 H19A 109.1(10)
C5 C19 H19A 106.6(9)
C19 C20 H20A 110.7(11)
C19 C20 H20B 110.3(11)
H20A C20 H20B 108.4(15)
C19 C20 H20C 110.5(11)
H20A C20 H20C 110.3(16)
H20B C20 H20C 106.5(15)
O7 C21 C19 111.67(12)
O7 C21 H21A 108.7(10)
C19 C21 H21A 109.4(9)
O7 C21 H21B 108.1(10)
C19 C21 H21B 108.4(10)
H21A C21 H21B 110.6(14)
O7 C22 C23 110.75(12)
O7 C22 H22A 108.9(11)
C23 C22 H22A 110.5(11)
O7 C22 H22B 108.2(12)
C23 C22 H22B 110.9(12)
H22A C22 H22B 107.4(16)
C28 C23 C24 118.94(16)
C28 C23 C22 119.39(15)
C24 C23 C22 121.65(15)
C25 C24 C23 120.39(17)
C25 C24 H24A 119.4(12)
C23 C24 H24A 120.2(13)
C26 C25 C24 120.22(18)
C26 C25 H25A 120.0(14)
C24 C25 H25A 119.7(14)
C27 C26 C25 119.95(18)
C27 C26 H26A 121.9(14)
C25 C26 H26A 118.1(14)
C26 C27 C28 120.14(18)
C26 C27 H27A 122.1(14)
C28 C27 H27A 117.7(14)
C23 C28 C27 120.32(16)
C23 C28 H28A 119.7(11)
C27 C28 H28A 120.0(11)
O9 Si2 O8 113.31(5)
O9 Si2 C38 103.92(6)
O8 Si2 C38 101.91(6)
O9 Si2 C34 110.87(6)
O8 Si2 C34 109.26(6)
C38 Si2 C34 117.36(7)
C29 O8 Si2 138.72(9)
C33 O9 Si2 140.15(9)
C42 O11 C43 117.19(11)
C31 O12 H12 108.6(16)
C32 O13 H13 110.7(14)
C50 O14 C49 111.04(12)
O8 C29 C30 113.45(12)
O8 C29 C42 107.32(11)
C30 C29 C42 112.01(12)
O8 C29 H29A 106.2(10)
C30 C29 H29A 108.9(10)
C42 C29 H29A 108.7(10)
C29 C30 C31 111.83(12)
C29 C30 H30A 109.0(9)
C31 C30 H30A 110.1(9)
C29 C30 H30B 109.0(10)
C31 C30 H30B 109.2(10)
H30A C30 H30B 107.5(14)
O12 C31 C30 106.05(11)
O12 C31 C32 111.19(11)
C30 C31 C32 114.31(12)
O12 C31 H31A 108.4
C30 C31 H31A 108.4
C32 C31 H31A 108.4
O13 C32 C46 107.31(12)
O13 C32 C31 106.26(11)
C46 C32 C31 110.80(12)
O13 C32 C33 111.65(11)
C46 C32 C33 109.14(12)
C31 C32 C33 111.57(11)
O9 C33 C32 112.09(11)
O9 C33 C47 109.82(11)
C32 C33 C47 111.93(11)
O9 C33 H33A 107.6
C32 C33 H33A 107.6
C47 C33 H33A 107.6
C35 C34 C36 108.09(16)
C35 C34 C37 107.77(15)
C36 C34 C37 108.80(15)
C35 C34 Si2 109.84(11)
C36 C34 Si2 111.75(11)
C37 C34 Si2 110.48(12)
C34 C35 H35A 107.9(13)
C34 C35 H35B 111.4(15)
H35A C35 H35B 107.5(19)
C34 C35 H35C 111.8(13)
H35A C35 H35C 109.7(18)
H35B C35 H35C 108.4(19)
C34 C36 H36A 110.5(12)
C34 C36 H36B 112.3(14)
H36A C36 H36B 108.9(18)
C34 C36 H36C 111.9(13)
H36A C36 H36C 105.6(17)
H36B C36 H36C 107.2(18)
C34 C37 H37A 107.7(11)
C34 C37 H37B 111.0(13)
H37A C37 H37B 109.3(17)
C34 C37 H37C 112.8(14)
H37A C37 H37C 110.7(17)
H37B C37 H37C 105.3(19)
C41 C38 C39 109.34(16)
C41 C38 C40 108.03(16)
C39 C38 C40 108.11(15)
C41 C38 Si2 112.60(12)
C39 C38 Si2 112.18(12)
C40 C38 Si2 106.36(11)
C38 C39 H39A 107.9(11)
C38 C39 H39B 110.0(13)
H39A C39 H39B 106.9(17)
C38 C39 H39C 111.0(14)
H39A C39 H39C 110.9(18)
H39B C39 H39C 109.9(19)
C38 C40 H40A 110.1(12)
C38 C40 H40B 112.6(13)
H40A C40 H40B 107.8(17)
C38 C40 H40C 111.5(13)
H40A C40 H40C 109.1(17)
H40B C40 H40C 105.6(18)
C38 C41 H41A 110.4(13)
C38 C41 H41B 112.1(14)
H41A C41 H41B 108.6(18)
C38 C41 H41C 112.3(14)
H41A C41 H41C 107.0(19)
H41B C41 H41C 106.2(19)
O10 C42 O11 124.59(13)
O10 C42 C29 124.60(13)
O11 C42 C29 110.80(12)
O11 C43 C45 104.54(12)
O11 C43 C44 109.39(13)
C45 C43 C44 114.00(14)
O11 C43 H43A 107.4(10)
C45 C43 H43A 109.7(10)
C44 C43 H43A 111.4(10)
C43 C44 H44A 110.3(12)
C43 C44 H44B 111.3(12)
H44A C44 H44B 107.4(17)
C43 C44 H44C 107.2(12)
H44A C44 H44C 111.0(17)
H44B C44 H44C 109.8(17)
C43 C45 H45A 110.1(12)
C43 C45 H45B 110.4(12)
H45A C45 H45B 103.9(17)
C43 C45 H45C 109.7(12)
H45A C45 H45C 109.3(17)
H45B C45 H45C 113.3(17)
C32 C46 H46A 109.7(11)
C32 C46 H46B 112.8(11)
H46A C46 H46B 108.0(16)
C32 C46 H46C 110.0(11)
H46A C46 H46C 106.6(15)
H46B C46 H46C 109.5(15)
C49 C47 C48 108.39(13)
C49 C47 C33 114.58(12)
C48 C47 C33 110.93(13)
C49 C47 H47A 107.1(10)
C48 C47 H47A 107.2(10)
C33 C47 H47A 108.3(10)
C47 C48 H48A 111.6(12)
C47 C48 H48B 109.4(13)
H48A C48 H48B 109.4(17)
C47 C48 H48C 110.6(11)
H48A C48 H48C 107.4(16)
H48B C48 H48C 108.3(17)
O14 C49 C47 111.48(12)
O14 C49 H49A 108.3(10)
C47 C49 H49A 111.2(10)
O14 C49 H49B 106.6(10)
C47 C49 H49B 110.2(10)
H49A C49 H49B 108.9(14)
O14 C50 C51 111.98(14)
O14 C50 H50A 109.3(13)
C51 C50 H50A 112.3(13)
O14 C50 H50B 106.8(14)
C51 C50 H50B 110.8(13)
H50A C50 H50B 105.4(19)
C56 C51 C52 118.97(16)
C56 C51 C50 118.76(16)
C52 C51 C50 122.25(16)
C53 C52 C51 120.01(16)
C53 C52 H52A 119.0(12)
C51 C52 H52A 121.0(12)
C54 C53 C52 120.35(17)
C54 C53 H53A 118.4(13)
C52 C53 H53A 121.3(13)
C55 C54 C53 119.80(18)
C55 C54 H54A 119.6(14)
C53 C54 H54A 120.6(14)
C54 C55 C56 120.08(18)
C54 C55 H55A 118.9(13)
C56 C55 H55A 121.0(13)
C55 C56 C51 120.76(16)
C55 C56 H56A 120.5(12)
C51 C56 H56A 118.7(12)

loop_
_geom_bond_atom_site_label_1
_geom_bond_atom_site_label_2
_geom_bond_distance
Si1 O2 1.6333(10)
Si1 O1 1.6378(11)
Si1 C10 1.8876(15)
Si1 C6 1.8942(15)
O1 C1 1.4093(17)
O2 C5 1.4228(16)
O3 C14 1.2004(18)
O4 C14 1.3418(17)
O4 C15 1.4682(17)
O5 C3 1.4258(16)
O5 H5 0.80(2)
O6 C4 1.4372(16)
O6 H6 0.833(19)
O7 C21 1.4270(17)
O7 C22 1.4275(18)
C1 C2 1.5234(19)
C1 C14 1.5265(19)
C1 H1A 0.985(16)
C2 C3 1.5360(19)
C2 H2A 0.964(16)
C2 H2B 0.990(17)
C3 C4 1.5409(19)
C3 H3A 1.0000
C4 C18 1.524(2)
C4 C5 1.5439(19)
C5 C19 1.5530(19)
C5 H5A 1.0000
C6 C8 1.535(2)
C6 C9 1.537(2)
C6 C7 1.542(2)
C7 H7A 0.962(18)
C7 H7B 0.988(19)
C7 H7C 0.97(2)
C8 H8A 0.993(19)
C8 H8B 0.98(2)
C8 H8C 0.99(2)
C9 H9A 1.01(2)
C9 H9B 0.98(2)
C9 H9C 0.97(2)
C10 C13 1.532(2)
C10 C12 1.533(2)
C10 C11 1.539(2)
C11 H11A 0.97(2)
C11 H11B 1.00(2)
C11 H11C 0.98(2)
C12 H12A 1.02(2)
C12 H12B 1.01(2)
C12 H12C 0.96(2)
C13 H13A 0.97(2)
C13 H13B 0.975(19)
C13 H13C 1.01(2)
C15 C17 1.508(2)
C15 C16 1.509(2)
C15 H15A 0.951(17)
C16 H16A 1.01(2)
C16 H16B 0.97(2)
C16 H16C 1.00(2)
C17 H17A 0.99(2)
C17 H17B 0.97(2)
C17 H17C 0.97(2)
C18 H18A 0.966(19)
C18 H18B 0.972(18)
C18 H18C 0.963(19)
C19 C21 1.517(2)
C19 C20 1.529(2)
C19 H19A 0.973(16)
C20 H20A 0.991(19)
C20 H20B 0.99(2)
C20 H20C 1.00(2)
C21 H21A 1.005(17)
C21 H21B 0.985(18)
C22 C23 1.499(2)
C22 H22A 1.00(2)
C22 H22B 0.96(2)
C23 C28 1.388(2)
C23 C24 1.391(2)
C24 C25 1.386(3)
C24 H24A 0.93(2)
C25 C26 1.379(3)
C25 H25A 0.93(2)
C26 C27 1.376(3)
C26 H26A 0.94(2)
C27 C28 1.393(3)
C27 H27A 0.96(2)
C28 H28A 0.953(19)
Si2 O9 1.6363(10)
Si2 O8 1.6411(11)
Si2 C38 1.8908(15)
Si2 C34 1.8988(15)
O8 C29 1.4171(17)
O9 C33 1.4264(16)
O10 C42 1.1966(18)
O11 C42 1.3268(17)
O11 C43 1.4654(17)
O12 C31 1.4276(16)
O12 H12 0.79(2)
O13 C32 1.4411(17)
O13 H13 0.87(2)
O14 C50 1.417(2)
O14 C49 1.4317(18)
C29 C30 1.509(2)
C29 C42 1.5267(19)
C29 H29A 0.969(17)
C30 C31 1.5320(19)
C30 H30A 0.991(16)
C30 H30B 0.968(18)
C31 C32 1.535(2)
C31 H31A 1.0000
C32 C46 1.522(2)
C32 C33 1.5476(19)
C33 C47 1.552(2)
C33 H33A 1.0000
C34 C35 1.528(2)
C34 C36 1.536(2)
C34 C37 1.537(2)
C35 H35A 0.98(2)
C35 H35B 0.94(2)
C35 H35C 1.00(2)
C36 H36A 0.98(2)
C36 H36B 0.97(2)
C36 H36C 1.04(2)
C37 H37A 1.03(2)
C37 H37B 1.04(2)
C37 H37C 0.96(2)
C38 C41 1.531(2)
C38 C39 1.532(2)
C38 C40 1.538(2)
C39 H39A 1.00(2)
C39 H39B 0.98(2)
C39 H39C 1.03(3)
C40 H40A 0.97(2)
C40 H40B 0.99(2)
C40 H40C 0.97(2)
C41 H41A 0.95(2)
C41 H41B 0.99(2)
C41 H41C 1.02(3)
C43 C45 1.507(2)
C43 C44 1.508(2)
C43 H43A 0.977(18)
C44 H44A 0.95(2)
C44 H44B 0.96(2)
C44 H44C 0.99(2)
C45 H45A 0.99(2)
C45 H45B 0.98(2)
C45 H45C 0.98(2)
C46 H46A 0.958(19)
C46 H46B 0.969(19)
C46 H46C 0.99(2)
C47 C49 1.512(2)
C47 C48 1.531(2)
C47 H47A 0.989(18)
C48 H48A 0.96(2)
C48 H48B 0.98(2)
C48 H48C 0.99(2)
C49 H49A 0.968(17)
C49 H49B 1.011(19)
C50 C51 1.497(3)
C50 H50A 0.99(2)
C50 H50B 1.03(3)
C51 C56 1.388(2)
C51 C52 1.392(2)
C52 C53 1.386(2)
C52 H52A 0.93(2)
C53 C54 1.384(3)
C53 H53A 0.92(2)
C54 C55 1.377(3)
C54 H54A 0.90(2)
C55 C56 1.382(3)
C55 H55A 0.95(2)
C56 H56A 0.95(2)

loop_
_geom_torsion_atom_site_label_1
_geom_torsion_atom_site_label_2
_geom_torsion_atom_site_label_3
_geom_torsion_atom_site_label_4
_geom_torsion
O2 Si1 O1 C1 11.67(17)
C10 Si1 O1 C1 123.33(16)
C6 Si1 O1 C1 -111.20(16)
O1 Si1 O2 C5 -57.80(15)
C10 Si1 O2 C5 -170.30(13)
C6 Si1 O2 C5 62.07(15)
Si1 O1 C1 C2 10.6(2)
Si1 O1 C1 C14 131.45(14)
O1 C1 C2 C3 -71.63(15)
C14 C1 C2 C3 168.97(11)
C1 C2 C3 O5 -106.56(13)
C1 C2 C3 C4 130.89(12)
O5 C3 C4 O6 62.96(13)
C2 C3 C4 O6 -176.84(11)
O5 C3 C4 C18 -53.13(15)
C2 C3 C4 C18 67.07(15)
O5 C3 C4 C5 -174.76(11)
C2 C3 C4 C5 -54.56(15)
Si1 O2 C5 C4 98.17(15)
Si1 O2 C5 C19 -136.48(12)
O6 C4 C5 O2 79.39(13)
C18 C4 C5 O2 -161.98(11)
C3 C4 C5 O2 -39.48(15)
O6 C4 C5 C19 -44.31(15)
C18 C4 C5 C19 74.32(14)
C3 C4 C5 C19 -163.18(11)
O2 Si1 C6 C8 63.45(12)
O1 Si1 C6 C8 -172.14(10)
C10 Si1 C6 C8 -55.54(13)
O2 Si1 C6 C9 -174.14(10)
O1 Si1 C6 C9 -49.74(12)
C10 Si1 C6 C9 66.86(13)
O2 Si1 C6 C7 -56.28(12)
O1 Si1 C6 C7 68.13(11)
C10 Si1 C6 C7 -175.27(10)
O2 Si1 C10 C13 176.11(11)
O1 Si1 C10 C13 56.85(12)
C6 Si1 C10 C13 -60.59(13)
O2 Si1 C10 C12 -60.88(12)
O1 Si1 C10 C12 179.86(11)
C6 Si1 C10 C12 62.42(13)
O2 Si1 C10 C11 57.45(12)
O1 Si1 C10 C11 -61.81(12)
C6 Si1 C10 C11 -179.25(11)
C15 O4 C14 O3 0.3(2)
C15 O4 C14 C1 179.75(11)
O1 C1 C14 O3 -54.66(18)
C2 C1 C14 O3 68.69(18)
O1 C1 C14 O4 125.88(12)
C2 C1 C14 O4 -110.78(13)
C14 O4 C15 C17 159.68(13)
C14 O4 C15 C16 -78.42(16)
O2 C5 C19 C21 -22.76(16)
C4 C5 C19 C21 102.18(14)
O2 C5 C19 C20 99.72(14)
C4 C5 C19 C20 -135.34(13)
C22 O7 C21 C19 -171.95(12)
C20 C19 C21 O7 179.80(12)
C5 C19 C21 O7 -56.10(16)
C21 O7 C22 C23 -168.35(12)
O7 C22 C23 C28 123.27(16)
O7 C22 C23 C24 -58.3(2)
C28 C23 C24 C25 1.5(3)
C22 C23 C24 C25 -176.92(16)
C23 C24 C25 C26 0.1(3)
C24 C25 C26 C27 -1.5(3)
C25 C26 C27 C28 1.2(3)
C24 C23 C28 C27 -1.9(2)
C22 C23 C28 C27 176.61(16)
C26 C27 C28 C23 0.5(3)
O9 Si2 O8 C29 35.60(15)
C38 Si2 O8 C29 146.61(14)
C34 Si2 O8 C29 -88.56(15)
O8 Si2 O9 C33 -61.62(15)
C38 Si2 O9 C33 -171.39(14)
C34 Si2 O9 C33 61.65(15)
Si2 O8 C29 C30 -13.3(2)
Si2 O8 C29 C42 111.02(14)
O8 C29 C30 C31 -64.53(15)
C42 C29 C30 C31 173.78(11)
C29 C30 C31 O12 -103.76(13)
C29 C30 C31 C32 133.37(13)
O12 C31 C32 O13 63.95(14)
C30 C31 C32 O13 -176.01(11)
O12 C31 C32 C46 -52.31(15)
C30 C31 C32 C46 67.73(15)
O12 C31 C32 C33 -174.14(11)
C30 C31 C32 C33 -54.10(16)
Si2 O9 C33 C32 94.26(15)
Si2 O9 C33 C47 -140.66(12)
O13 C32 C33 O9 79.10(14)
C46 C32 C33 O9 -162.44(12)
C31 C32 C33 O9 -39.65(15)
O13 C32 C33 C47 -44.81(16)
C46 C32 C33 C47 73.65(15)
C31 C32 C33 C47 -163.56(12)
O9 Si2 C34 C35 -63.29(14)
O8 Si2 C34 C35 62.29(14)
C38 Si2 C34 C35 177.56(13)
O9 Si2 C34 C36 56.67(14)
O8 Si2 C34 C36 -177.75(12)
C38 Si2 C34 C36 -62.48(15)
O9 Si2 C34 C37 177.95(12)
O8 Si2 C34 C37 -56.47(14)
C38 Si2 C34 C37 58.80(14)
O9 Si2 C38 C41 -67.09(15)
O8 Si2 C38 C41 174.94(14)
C34 Si2 C38 C41 55.69(16)
O9 Si2 C38 C39 169.05(12)
O8 Si2 C38 C39 51.08(14)
C34 Si2 C38 C39 -68.17(15)
O9 Si2 C38 C40 51.05(12)
O8 Si2 C38 C40 -66.92(12)
C34 Si2 C38 C40 173.83(11)
C43 O11 C42 O10 5.4(2)
C43 O11 C42 C29 -173.39(11)
O8 C29 C42 O10 -118.63(16)
C30 C29 C42 O10 6.5(2)
O8 C29 C42 O11 60.18(15)
C30 C29 C42 O11 -174.67(12)
C42 O11 C43 C45 152.59(13)
C42 O11 C43 C44 -84.94(16)
O9 C33 C47 C49 -20.42(16)
C32 C33 C47 C49 104.76(14)
O9 C33 C47 C48 102.70(14)
C32 C33 C47 C48 -132.13(14)
C50 O14 C49 C47 -174.66(15)
C48 C47 C49 O14 176.69(12)
C33 C47 C49 O14 -58.84(17)
C49 O14 C50 C51 -170.03(15)
O14 C50 C51 C56 142.77(17)
O14 C50 C51 C52 -38.8(2)
C56 C51 C52 C53 0.3(2)
C50 C51 C52 C53 -178.11(17)
C51 C52 C53 C54 1.2(3)
C52 C53 C54 C55 -1.8(3)
C53 C54 C55 C56 0.9(3)
C54 C55 C56 C51 0.7(3)
C52 C51 C56 C55 -1.3(2)
C50 C51 C56 C55 177.19(17)
